data_4034332
loop_
_publ_author_name
'Cao, Yang'
'Arsenault, Nicole E.'
'Hean, Duane'
'Wolf, Michael O.'

_publ_section_title
;
 Fluorescence Switching of Intramolecular Lewis Acid-Base Pairs on a
 Flexible Backbone.
;
_journal_issue 9
_journal_name_full 'The Journal of organic chemistry'
_journal_page_first 5394
_journal_page_last 5403
_journal_paper_doi 10.1021/acs.joc.9b00398
_journal_volume 84
_journal_year 2019
_chemical_formula_moiety 'C50 H44 B O P S2, C H2 Cl2'
_chemical_formula_sum 'C51 H46 B Cl2 O P S2'
_chemical_formula_weight 851.68
_space_group_crystal_system triclinic
_space_group_IT_number 2
_space_group_name_Hall '-P 1'
_space_group_name_H-M_alt 'P -1'
_atom_sites_solution_hydrogens geom
_atom_sites_solution_primary direct
_audit_creation_date 2019-01-18
_audit_creation_method
;
Olex2 1.2
(compiled 2018.05.29 svn.r3508 for OlexSys, GUI svn.r5506)
;
_cell_angle_alpha 100.529(4)
_cell_angle_beta 102.683(4)
_cell_angle_gamma 91.510(4)
_cell_formula_units_Z 2
_cell_length_a 11.018(2)
_cell_length_b 13.978(2)
_cell_length_c 14.495(2)
_cell_measurement_reflns_used 9930
_cell_measurement_temperature 90.15
_cell_measurement_theta_max 30.06
_cell_measurement_theta_min 2.28
_cell_volume 2136.1(6)
_computing_molecular_graphics 'Olex2 (Dolomanov et al., 2009)'
_computing_publication_material 'Olex2 (Dolomanov et al., 2009)'
_computing_structure_refinement 'ShelXL (Sheldrick, 2015)'
_computing_structure_solution 'ShelXS (Sheldrick, 2008)'
_diffrn_ambient_temperature 90.15
_diffrn_measured_fraction_theta_full 1.000
_diffrn_measured_fraction_theta_max 0.997
_diffrn_measurement_device_type 'Bruker APEX-II CCD'
_diffrn_measurement_method '\f and \w scans'
_diffrn_radiation_type MoK\a
_diffrn_radiation_wavelength 0.71073
_diffrn_reflns_av_R_equivalents 0.0503
_diffrn_reflns_av_unetI/netI 0.0541
_diffrn_reflns_Laue_measured_fraction_full 1.000
_diffrn_reflns_Laue_measured_fraction_max 0.997
_diffrn_reflns_limit_h_max 15
_diffrn_reflns_limit_h_min -15
_diffrn_reflns_limit_k_max 19
_diffrn_reflns_limit_k_min -19
_diffrn_reflns_limit_l_max 20
_diffrn_reflns_limit_l_min -20
_diffrn_reflns_number 47957
_diffrn_reflns_point_group_measured_fraction_full 1.000
_diffrn_reflns_point_group_measured_fraction_max 0.997
_diffrn_reflns_theta_full 25.242
_diffrn_reflns_theta_max 30.119
_diffrn_reflns_theta_min 1.468
_exptl_absorpt_coefficient_mu 0.326
_exptl_absorpt_correction_T_max 0.984
_exptl_absorpt_correction_T_min 0.918
_exptl_absorpt_correction_type multi-scan
_exptl_absorpt_process_details 'SADABS (Bruker, 2012)'
_exptl_crystal_colour yellow
_exptl_crystal_colour_primary yellow
_exptl_crystal_density_diffrn 1.324
_exptl_crystal_description needle
_exptl_crystal_F_000 892
_exptl_crystal_size_max 0.4
_exptl_crystal_size_mid 0.07
_exptl_crystal_size_min 0.05
_refine_diff_density_max 0.469
_refine_diff_density_min -0.551
_refine_diff_density_rms 0.071
_refine_ls_extinction_method none
_refine_ls_goodness_of_fit_ref 1.030
_refine_ls_hydrogen_treatment constr
_refine_ls_matrix_type full
_refine_ls_number_parameters 529
_refine_ls_number_reflns 12575
_refine_ls_number_restraints 0
_refine_ls_restrained_S_all 1.030
_refine_ls_R_factor_all 0.0692
_refine_ls_R_factor_gt 0.0437
_refine_ls_shift/su_max 0.001
_refine_ls_shift/su_mean 0.000
_refine_ls_structure_factor_coef Fsqd
_refine_ls_weighting_details 'w=1/[\s^2^(Fo^2^)+(0.0463P)^2^+1.0667P] where P=(Fo^2^+2Fc^2^)/3'
_refine_ls_weighting_scheme calc
_refine_ls_wR_factor_gt 0.0987
_refine_ls_wR_factor_ref 0.1097
_reflns_Friedel_coverage 0.000
_reflns_number_gt 9301
_reflns_number_total 12575
_reflns_threshold_expression 'I > 2\s(I)'
_cod_data_source_file jo9b00398_si_007.cif
_cod_data_source_block mw232
_cod_database_code 4034332
_shelx_shelxl_version_number 2017/1
_shelx_space_group_comment
;
The symmetry employed for this shelxl refinement is uniquely defined
by the following loop, which should always be used as a source of
symmetry information in preference to the above space-group names.
They are only intended as comments.
;
_shelx_estimated_absorpt_t_max 0.984
_shelx_estimated_absorpt_t_min 0.881
_olex2_refinement_description
;
1. Fixed Uiso
 At 1.2 times of:
  All C(H) groups, All C(H,H) groups
 At 1.5 times of:
  All C(H,H,H) groups
2.a Secondary CH2 refined with riding coordinates:
 C51(H51A,H51B)
2.b Aromatic/amide H refined with riding coordinates:
 C2(H2), C7(H7), C11(H11), C13(H13), C20(H20), C22(H22), C28(H28), C29(H29),
 C30(H30), C31(H31), C32(H32), C34(H34), C35(H35), C36(H36), C37(H37), C38(H38),
  C40(H40), C41(H41), C42(H42), C43(H43), C44(H44), C46(H46), C47(H47),
 C48(H48), C49(H49), C50(H50)
2.c Idealised Me refined as rotating group:
 C15(H15A,H15B,H15C), C16(H16A,H16B,H16C), C17(H17A,H17B,H17C), C24(H24A,H24B,
 H24C), C25(H25A,H25B,H25C), C26(H26A,H26B,H26C)
;
_olex2_submission_special_instructions 'No special instructions were received'

loop_
_space_group_symop_operation_xyz
'x, y, z'
'-x, -y, -z'

loop_
_atom_site_label
_atom_site_type_symbol
_atom_site_fract_x
_atom_site_fract_y
_atom_site_fract_z
_atom_site_U_iso_or_equiv
_atom_site_adp_type
_atom_site_occupancy
_atom_site_site_symmetry_order
_atom_site_calc_flag
_atom_site_refinement_flags_posn
S1 S 0.88316(4) 0.39283(3) 0.13620(3) 0.01124(9) Uani 1 1 d .
P1 P 0.69599(4) 0.31418(3) 0.39225(3) 0.00906(9) Uani 1 1 d .
O1 O 0.78811(10) 0.23847(8) 0.37113(8) 0.0102(2) Uani 1 1 d .
C1 C 0.98515(15) 0.30149(12) 0.12808(12) 0.0108(3) Uani 1 1 d .
B1 B 0.79560(17) 0.16519(13) 0.27036(13) 0.0095(3) Uani 1 1 d .
S2 S 0.60735(4) 0.44759(3) 0.14583(3) 0.01133(9) Uani 1 1 d .
C2 C 0.95295(15) 0.22840(12) 0.17210(12) 0.0102(3) Uani 1 1 d .
H2 H 0.999242 0.172268 0.175533 0.012 Uiso 1 1 calc R
C3 C 0.84584(15) 0.24188(12) 0.21232(11) 0.0096(3) Uani 1 1 d .
C4 C 0.79852(15) 0.33054(12) 0.19770(11) 0.0098(3) Uani 1 1 d .
C5 C 0.68639(15) 0.37295(12) 0.21880(12) 0.0099(3) Uani 1 1 d .
C6 C 0.62465(15) 0.36259(12) 0.29016(12) 0.0103(3) Uani 1 1 d .
C7 C 0.51526(15) 0.41671(12) 0.28587(12) 0.0115(3) Uani 1 1 d .
H7 H 0.462136 0.416451 0.329350 0.014 Uiso 1 1 calc R
C8 C 0.49485(15) 0.46857(12) 0.21340(12) 0.0111(3) Uani 1 1 d .
C9 C 0.90146(14) 0.08541(11) 0.29256(12) 0.0093(3) Uani 1 1 d .
C10 C 0.90393(15) 0.00317(12) 0.21933(12) 0.0113(3) Uani 1 1 d .
C11 C 0.98862(16) -0.06855(12) 0.23451(12) 0.0135(3) Uani 1 1 d .
H11 H 0.987723 -0.122081 0.183409 0.016 Uiso 1 1 calc R
C12 C 1.07405(16) -0.06406(12) 0.32194(12) 0.0136(3) Uani 1 1 d .
C13 C 1.07573(15) 0.01769(12) 0.39236(12) 0.0132(3) Uani 1 1 d .
H13 H 1.134154 0.023673 0.452366 0.016 Uiso 1 1 calc R
C14 C 0.99484(15) 0.09188(12) 0.37874(12) 0.0108(3) Uani 1 1 d .
C15 C 0.81891(17) -0.01248(13) 0.11965(12) 0.0158(3) Uani 1 1 d .
H15A H 0.735249 -0.035494 0.122445 0.024 Uiso 1 1 calc GR
H15B H 0.851914 -0.061246 0.075608 0.024 Uiso 1 1 calc GR
H15C H 0.814535 0.049185 0.096366 0.024 Uiso 1 1 calc GR
C16 C 1.16239(18) -0.14359(14) 0.33821(13) 0.0203(4) Uani 1 1 d .
H16A H 1.219736 -0.124611 0.401570 0.030 Uiso 1 1 calc GR
H16B H 1.210157 -0.153159 0.288015 0.030 Uiso 1 1 calc GR
H16C H 1.114487 -0.204496 0.335568 0.030 Uiso 1 1 calc GR
C17 C 1.01545(16) 0.17865(13) 0.46122(13) 0.0172(4) Uani 1 1 d .
H17A H 1.017068 0.238981 0.435975 0.026 Uiso 1 1 calc GR
H17B H 1.095089 0.175091 0.506199 0.026 Uiso 1 1 calc GR
H17C H 0.947532 0.178078 0.494933 0.026 Uiso 1 1 calc GR
C18 C 0.65399(15) 0.11060(11) 0.23003(12) 0.0099(3) Uani 1 1 d .
C19 C 0.60974(15) 0.05327(12) 0.28921(12) 0.0111(3) Uani 1 1 d .
C20 C 0.49031(16) 0.00649(12) 0.26190(12) 0.0133(3) Uani 1 1 d .
H20 H 0.463906 -0.030549 0.303639 0.016 Uiso 1 1 calc R
C21 C 0.40873(16) 0.01249(12) 0.17533(12) 0.0136(3) Uani 1 1 d .
C22 C 0.45260(15) 0.06429(12) 0.11497(12) 0.0122(3) Uani 1 1 d .
H22 H 0.399862 0.067008 0.054255 0.015 Uiso 1 1 calc R
C23 C 0.57178(15) 0.11290(12) 0.13990(12) 0.0106(3) Uani 1 1 d .
C24 C 0.68731(16) 0.03814(13) 0.38501(12) 0.0143(3) Uani 1 1 d .
H24A H 0.745436 -0.012224 0.373676 0.022 Uiso 1 1 calc GR
H24B H 0.632262 0.017451 0.423474 0.022 Uiso 1 1 calc GR
H24C H 0.734360 0.099401 0.419805 0.022 Uiso 1 1 calc GR
C25 C 0.27753(17) -0.03512(14) 0.14863(14) 0.0200(4) Uani 1 1 d .
H25A H 0.280989 -0.105488 0.146307 0.030 Uiso 1 1 calc GR
H25B H 0.234735 -0.023422 0.085305 0.030 Uiso 1 1 calc GR
H25C H 0.231930 -0.007281 0.196982 0.030 Uiso 1 1 calc GR
C26 C 0.60295(15) 0.16327(12) 0.06299(12) 0.0121(3) Uani 1 1 d .
H26A H 0.586848 0.232412 0.077229 0.018 Uiso 1 1 calc GR
H26B H 0.551024 0.132667 -0.000075 0.018 Uiso 1 1 calc GR
H26C H 0.691124 0.157282 0.062093 0.018 Uiso 1 1 calc GR
C27 C 0.77918(15) 0.41600(12) 0.48084(12) 0.0116(3) Uani 1 1 d .
C28 C 0.89154(16) 0.40499(13) 0.54266(13) 0.0161(3) Uani 1 1 d .
H28 H 0.926554 0.343386 0.537816 0.019 Uiso 1 1 calc R
C29 C 0.95271(17) 0.48392(13) 0.61151(13) 0.0183(4) Uani 1 1 d .
H29 H 1.029491 0.475975 0.653548 0.022 Uiso 1 1 calc R
C30 C 0.90274(18) 0.57383(13) 0.61930(13) 0.0183(4) Uani 1 1 d .
H30 H 0.944961 0.627516 0.666554 0.022 Uiso 1 1 calc R
C31 C 0.79056(19) 0.58549(13) 0.55783(14) 0.0230(4) Uani 1 1 d .
H31 H 0.755965 0.647254 0.562998 0.028 Uiso 1 1 calc R
C32 C 0.72892(18) 0.50700(13) 0.48886(14) 0.0202(4) Uani 1 1 d .
H32 H 0.652196 0.515227 0.446915 0.024 Uiso 1 1 calc R
C33 C 0.57430(15) 0.27157(12) 0.44213(12) 0.0117(3) Uani 1 1 d .
C34 C 0.59085(17) 0.28389(13) 0.54236(13) 0.0162(3) Uani 1 1 d .
H34 H 0.663849 0.318737 0.583516 0.019 Uiso 1 1 calc R
C35 C 0.50104(18) 0.24541(14) 0.58177(14) 0.0216(4) Uani 1 1 d .
H35 H 0.512475 0.253731 0.649728 0.026 Uiso 1 1 calc R
C36 C 0.39442(18) 0.19470(14) 0.52131(15) 0.0206(4) Uani 1 1 d .
H36 H 0.333199 0.167968 0.548243 0.025 Uiso 1 1 calc R
C37 C 0.37635(16) 0.18264(13) 0.42198(14) 0.0183(4) Uani 1 1 d .
H37 H 0.302955 0.147923 0.381301 0.022 Uiso 1 1 calc R
C38 C 0.46565(16) 0.22138(12) 0.38187(13) 0.0151(3) Uani 1 1 d .
H38 H 0.452940 0.213796 0.313880 0.018 Uiso 1 1 calc R
C39 C 1.09128(15) 0.31194(12) 0.08402(12) 0.0111(3) Uani 1 1 d .
C40 C 1.08985(16) 0.37289(13) 0.01700(13) 0.0148(3) Uani 1 1 d .
H40 H 1.017997 0.407243 -0.001375 0.018 Uiso 1 1 calc R
C41 C 1.19181(17) 0.38387(14) -0.02299(13) 0.0176(4) Uani 1 1 d .
H41 H 1.189280 0.425414 -0.068338 0.021 Uiso 1 1 calc R
C42 C 1.29742(17) 0.33409(13) 0.00337(13) 0.0176(4) Uani 1 1 d .
H42 H 1.366973 0.341044 -0.024282 0.021 Uiso 1 1 calc R
C43 C 1.30094(17) 0.27400(13) 0.07044(14) 0.0184(4) Uani 1 1 d .
H43 H 1.373566 0.240603 0.089158 0.022 Uiso 1 1 calc R
C44 C 1.19894(16) 0.26250(13) 0.11022(13) 0.0157(3) Uani 1 1 d .
H44 H 1.202089 0.220836 0.155522 0.019 Uiso 1 1 calc R
C45 C 0.39638(15) 0.53474(12) 0.18906(12) 0.0116(3) Uani 1 1 d .
C46 C 0.41181(17) 0.60466(13) 0.13407(13) 0.0165(3) Uani 1 1 d .
H46 H 0.486212 0.608788 0.111635 0.020 Uiso 1 1 calc R
C47 C 0.31974(18) 0.66819(14) 0.11183(14) 0.0201(4) Uani 1 1 d .
H47 H 0.331251 0.715183 0.074183 0.024 Uiso 1 1 calc R
C48 C 0.21117(17) 0.66301(13) 0.14454(13) 0.0179(4) Uani 1 1 d .
H48 H 0.148394 0.706734 0.129835 0.021 Uiso 1 1 calc R
C49 C 0.19438(16) 0.59351(13) 0.19903(13) 0.0175(4) Uani 1 1 d .
H49 H 0.119727 0.589767 0.221201 0.021 Uiso 1 1 calc R
C50 C 0.28591(16) 0.52957(13) 0.22127(13) 0.0145(3) Uani 1 1 d .
H50 H 0.273554 0.482267 0.258383 0.017 Uiso 1 1 calc R
Cl1 Cl 0.78006(5) 0.65698(4) 0.31886(5) 0.03633(14) Uani 1 1 d .
Cl2 Cl 0.65528(5) 0.80595(4) 0.22255(4) 0.02934(12) Uani 1 1 d .
C51 C 0.7984(2) 0.75620(17) 0.26181(16) 0.0300(5) Uani 1 1 d .
H51A H 0.856748 0.807447 0.307452 0.036 Uiso 1 1 calc R
H51B H 0.835238 0.733940 0.205800 0.036 Uiso 1 1 calc R

loop_
_atom_site_aniso_label
_atom_site_aniso_U_11
_atom_site_aniso_U_22
_atom_site_aniso_U_33
_atom_site_aniso_U_23
_atom_site_aniso_U_13
_atom_site_aniso_U_12
S1 0.01004(18) 0.01142(19) 0.01453(19) 0.00540(15) 0.00505(15) 0.00267(14)
P1 0.00874(18) 0.00978(19) 0.00919(19) 0.00231(15) 0.00271(15) 0.00152(14)
O1 0.0095(5) 0.0112(5) 0.0097(5) 0.0016(4) 0.0017(4) 0.0030(4)
C1 0.0090(7) 0.0122(7) 0.0114(7) 0.0020(6) 0.0028(6) 0.0026(6)
B1 0.0095(8) 0.0102(8) 0.0086(8) 0.0010(6) 0.0025(6) 0.0012(6)
S2 0.01026(18) 0.01365(19) 0.01218(19) 0.00538(15) 0.00424(15) 0.00411(14)
C2 0.0092(7) 0.0102(7) 0.0112(7) 0.0012(6) 0.0028(6) 0.0019(6)
C3 0.0084(7) 0.0105(7) 0.0089(7) 0.0009(6) 0.0010(6) 0.0000(6)
C4 0.0083(7) 0.0112(7) 0.0098(7) 0.0022(6) 0.0019(6) 0.0002(6)
C5 0.0086(7) 0.0103(7) 0.0107(7) 0.0030(6) 0.0015(6) 0.0018(6)
C6 0.0096(7) 0.0107(7) 0.0110(7) 0.0030(6) 0.0022(6) 0.0021(6)
C7 0.0088(7) 0.0147(8) 0.0121(8) 0.0030(6) 0.0040(6) 0.0024(6)
C8 0.0091(7) 0.0122(7) 0.0125(8) 0.0014(6) 0.0038(6) 0.0017(6)
C9 0.0083(7) 0.0095(7) 0.0112(7) 0.0032(6) 0.0036(6) -0.0002(5)
C10 0.0107(7) 0.0115(7) 0.0119(8) 0.0023(6) 0.0033(6) 0.0004(6)
C11 0.0148(8) 0.0125(8) 0.0131(8) 0.0010(6) 0.0044(6) 0.0028(6)
C12 0.0136(8) 0.0147(8) 0.0152(8) 0.0060(7) 0.0057(6) 0.0061(6)
C13 0.0101(7) 0.0168(8) 0.0132(8) 0.0055(7) 0.0010(6) 0.0038(6)
C14 0.0095(7) 0.0119(7) 0.0111(7) 0.0022(6) 0.0027(6) 0.0010(6)
C15 0.0181(8) 0.0159(8) 0.0108(8) -0.0008(6) 0.0000(7) 0.0065(7)
C16 0.0238(9) 0.0222(9) 0.0168(9) 0.0061(7) 0.0054(7) 0.0137(8)
C17 0.0142(8) 0.0169(8) 0.0156(8) -0.0017(7) -0.0031(7) 0.0044(7)
C18 0.0104(7) 0.0095(7) 0.0101(7) 0.0011(6) 0.0033(6) 0.0015(6)
C19 0.0125(7) 0.0099(7) 0.0108(7) 0.0019(6) 0.0025(6) 0.0019(6)
C20 0.0143(8) 0.0131(8) 0.0138(8) 0.0037(6) 0.0053(6) -0.0012(6)
C21 0.0114(7) 0.0133(8) 0.0156(8) 0.0008(6) 0.0038(6) -0.0007(6)
C22 0.0102(7) 0.0135(8) 0.0117(8) 0.0019(6) 0.0005(6) 0.0016(6)
C23 0.0108(7) 0.0098(7) 0.0114(7) 0.0018(6) 0.0031(6) 0.0029(6)
C24 0.0156(8) 0.0154(8) 0.0132(8) 0.0068(7) 0.0026(6) -0.0003(6)
C25 0.0137(8) 0.0262(10) 0.0184(9) 0.0024(8) 0.0028(7) -0.0057(7)
C26 0.0121(7) 0.0134(8) 0.0104(7) 0.0026(6) 0.0015(6) -0.0003(6)
C27 0.0132(7) 0.0096(7) 0.0118(8) 0.0008(6) 0.0037(6) 0.0005(6)
C28 0.0156(8) 0.0141(8) 0.0167(8) -0.0003(7) 0.0023(7) 0.0031(6)
C29 0.0158(8) 0.0194(9) 0.0164(9) -0.0011(7) 0.0007(7) 0.0006(7)
C30 0.0228(9) 0.0140(8) 0.0157(8) -0.0013(7) 0.0031(7) -0.0038(7)
C31 0.0293(10) 0.0109(8) 0.0247(10) -0.0007(7) 0.0004(8) 0.0057(7)
C32 0.0204(9) 0.0142(8) 0.0219(9) 0.0012(7) -0.0022(7) 0.0052(7)
C33 0.0117(7) 0.0105(7) 0.0152(8) 0.0047(6) 0.0058(6) 0.0029(6)
C34 0.0156(8) 0.0185(8) 0.0162(8) 0.0060(7) 0.0051(7) 0.0020(7)
C35 0.0240(10) 0.0265(10) 0.0192(9) 0.0095(8) 0.0108(8) 0.0029(8)
C36 0.0192(9) 0.0187(9) 0.0306(10) 0.0101(8) 0.0152(8) 0.0027(7)
C37 0.0124(8) 0.0143(8) 0.0292(10) 0.0032(7) 0.0077(7) 0.0009(6)
C38 0.0139(8) 0.0127(8) 0.0193(9) 0.0026(7) 0.0053(7) 0.0024(6)
C39 0.0101(7) 0.0106(7) 0.0127(8) 0.0019(6) 0.0032(6) 0.0015(6)
C40 0.0137(8) 0.0170(8) 0.0152(8) 0.0060(7) 0.0039(7) 0.0026(6)
C41 0.0187(9) 0.0204(9) 0.0169(9) 0.0084(7) 0.0070(7) 0.0006(7)
C42 0.0148(8) 0.0186(9) 0.0218(9) 0.0020(7) 0.0111(7) -0.0008(7)
C43 0.0125(8) 0.0191(9) 0.0263(10) 0.0049(8) 0.0095(7) 0.0050(7)
C44 0.0138(8) 0.0155(8) 0.0206(9) 0.0078(7) 0.0064(7) 0.0036(6)
C45 0.0103(7) 0.0123(8) 0.0110(7) 0.0008(6) 0.0008(6) 0.0029(6)
C46 0.0152(8) 0.0191(9) 0.0183(9) 0.0068(7) 0.0074(7) 0.0054(7)
C47 0.0242(9) 0.0190(9) 0.0205(9) 0.0103(7) 0.0061(8) 0.0084(7)
C48 0.0172(8) 0.0174(9) 0.0178(9) 0.0020(7) 0.0018(7) 0.0088(7)
C49 0.0115(8) 0.0210(9) 0.0197(9) 0.0020(7) 0.0039(7) 0.0051(7)
C50 0.0132(8) 0.0163(8) 0.0151(8) 0.0051(7) 0.0041(6) 0.0026(6)
Cl1 0.0346(3) 0.0209(2) 0.0478(3) 0.0020(2) 0.0010(3) 0.0036(2)
Cl2 0.0349(3) 0.0276(3) 0.0279(3) 0.0054(2) 0.0116(2) 0.0049(2)
C51 0.0237(10) 0.0354(12) 0.0293(11) -0.0004(9) 0.0090(9) -0.0022(9)

loop_
_atom_type_symbol
_atom_type_description
_atom_type_scat_dispersion_real
_atom_type_scat_dispersion_imag
_atom_type_scat_source
C C 0.0033 0.0016 'International Tables Vol C Tables 4.2.6.8 and 6.1.1.4'
H H 0.0000 0.0000 'International Tables Vol C Tables 4.2.6.8 and 6.1.1.4'
B B 0.0013 0.0007 'International Tables Vol C Tables 4.2.6.8 and 6.1.1.4'
Cl Cl 0.1484 0.1585 'International Tables Vol C Tables 4.2.6.8 and 6.1.1.4'
O O 0.0106 0.0060 'International Tables Vol C Tables 4.2.6.8 and 6.1.1.4'
P P 0.1023 0.0942 'International Tables Vol C Tables 4.2.6.8 and 6.1.1.4'
S S 0.1246 0.1234 'International Tables Vol C Tables 4.2.6.8 and 6.1.1.4'

loop_
_geom_angle_atom_site_label_1
_geom_angle_atom_site_label_2
_geom_angle_atom_site_label_3
_geom_angle
C1 S1 C4 91.93(8)
O1 P1 C6 113.37(7)
O1 P1 C27 108.62(7)
O1 P1 C33 114.18(7)
C6 P1 C27 106.29(8)
C6 P1 C33 107.72(8)
C33 P1 C27 106.12(8)
P1 O1 B1 130.83(10)
C2 C1 S1 109.89(12)
C2 C1 C39 129.68(15)
C39 C1 S1 120.34(12)
O1 B1 C9 110.06(12)
O1 B1 C18 104.14(12)
C3 B1 O1 100.97(12)
C3 B1 C9 109.34(13)
C3 B1 C18 120.12(13)
C18 B1 C9 111.29(13)
C5 S2 C8 93.03(8)
C1 C2 H2 121.9
C1 C2 C3 116.11(14)
C3 C2 H2 121.9
C2 C3 B1 123.43(14)
C4 C3 B1 127.31(14)
C4 C3 C2 109.20(14)
C3 C4 S1 112.86(12)
C3 C4 C5 129.83(15)
C5 C4 S1 117.09(12)
C4 C5 S2 119.63(12)
C6 C5 S2 110.04(12)
C6 C5 C4 130.30(15)
C5 C6 P1 121.84(12)
C5 C6 C7 112.98(14)
C7 C6 P1 123.29(13)
C6 C7 H7 123.2
C8 C7 C6 113.60(15)
C8 C7 H7 123.2
C7 C8 S2 110.28(12)
C7 C8 C45 129.19(15)
C45 C8 S2 120.54(13)
C10 C9 B1 118.70(14)
C14 C9 B1 126.09(14)
C14 C9 C10 115.19(14)
C9 C10 C15 123.14(14)
C11 C10 C9 121.54(15)
C11 C10 C15 115.30(14)
C10 C11 H11 118.9
C12 C11 C10 122.27(16)
C12 C11 H11 118.9
C11 C12 C16 121.65(16)
C13 C12 C11 116.59(15)
C13 C12 C16 121.75(15)
C12 C13 H13 118.7
C12 C13 C14 122.59(15)
C14 C13 H13 118.7
C9 C14 C17 123.14(14)
C13 C14 C9 121.59(15)
C13 C14 C17 115.26(14)
C10 C15 H15A 109.5
C10 C15 H15B 109.5
C10 C15 H15C 109.5
H15A C15 H15B 109.5
H15A C15 H15C 109.5
H15B C15 H15C 109.5
C12 C16 H16A 109.5
C12 C16 H16B 109.5
C12 C16 H16C 109.5
H16A C16 H16B 109.5
H16A C16 H16C 109.5
H16B C16 H16C 109.5
C14 C17 H17A 109.5
C14 C17 H17B 109.5
C14 C17 H17C 109.5
H17A C17 H17B 109.5
H17A C17 H17C 109.5
H17B C17 H17C 109.5
C19 C18 B1 117.66(14)
C23 C18 B1 126.31(14)
C23 C18 C19 116.01(15)
C18 C19 C24 123.22(15)
C20 C19 C18 121.53(15)
C20 C19 C24 115.25(15)
C19 C20 H20 119.0
C21 C20 C19 121.95(16)
C21 C20 H20 119.0
C20 C21 C25 121.33(16)
C22 C21 C20 117.14(15)
C22 C21 C25 121.53(16)
C21 C22 H22 118.7
C21 C22 C23 122.70(15)
C23 C22 H22 118.7
C18 C23 C26 124.95(15)
C22 C23 C18 120.55(15)
C22 C23 C26 114.48(14)
C19 C24 H24A 109.5
C19 C24 H24B 109.5
C19 C24 H24C 109.5
H24A C24 H24B 109.5
H24A C24 H24C 109.5
H24B C24 H24C 109.5
C21 C25 H25A 109.5
C21 C25 H25B 109.5
C21 C25 H25C 109.5
H25A C25 H25B 109.5
H25A C25 H25C 109.5
H25B C25 H25C 109.5
C23 C26 H26A 109.5
C23 C26 H26B 109.5
C23 C26 H26C 109.5
H26A C26 H26B 109.5
H26A C26 H26C 109.5
H26B C26 H26C 109.5
C28 C27 P1 121.11(13)
C28 C27 C32 119.26(16)
C32 C27 P1 119.62(13)
C27 C28 H28 119.9
C29 C28 C27 120.12(16)
C29 C28 H28 119.9
C28 C29 H29 119.8
C30 C29 C28 120.49(17)
C30 C29 H29 119.8
C29 C30 H30 120.1
C29 C30 C31 119.77(17)
C31 C30 H30 120.1
C30 C31 H31 120.0
C32 C31 C30 120.07(17)
C32 C31 H31 120.0
C27 C32 H32 119.9
C31 C32 C27 120.29(17)
C31 C32 H32 119.9
C34 C33 P1 119.73(13)
C38 C33 P1 120.60(13)
C38 C33 C34 119.58(16)
C33 C34 H34 119.9
C35 C34 C33 120.30(17)
C35 C34 H34 119.9
C34 C35 H35 120.2
C34 C35 C36 119.63(18)
C36 C35 H35 120.2
C35 C36 H36 119.7
C37 C36 C35 120.69(17)
C37 C36 H36 119.7
C36 C37 H37 120.0
C36 C37 C38 120.06(17)
C38 C37 H37 120.0
C33 C38 H38 120.1
C37 C38 C33 119.74(17)
C37 C38 H38 120.1
C40 C39 C1 121.46(15)
C40 C39 C44 118.22(16)
C44 C39 C1 120.30(15)
C39 C40 H40 119.5
C41 C40 C39 121.08(16)
C41 C40 H40 119.5
C40 C41 H41 120.0
C42 C41 C40 119.98(17)
C42 C41 H41 120.0
C41 C42 H42 120.1
C41 C42 C43 119.72(16)
C43 C42 H42 120.1
C42 C43 H43 119.8
C44 C43 C42 120.44(17)
C44 C43 H43 119.8
C39 C44 H44 119.7
C43 C44 C39 120.55(16)
C43 C44 H44 119.7
C46 C45 C8 120.57(15)
C46 C45 C50 118.76(15)
C50 C45 C8 120.67(15)
C45 C46 H46 119.6
C47 C46 C45 120.84(17)
C47 C46 H46 119.6
C46 C47 H47 120.0
C48 C47 C46 120.01(17)
C48 C47 H47 120.0
C47 C48 H48 120.1
C47 C48 C49 119.75(16)
C49 C48 H48 120.1
C48 C49 H49 119.7
C50 C49 C48 120.53(17)
C50 C49 H49 119.7
C45 C50 H50 119.9
C49 C50 C45 120.10(16)
C49 C50 H50 119.9
Cl1 C51 H51A 109.2
Cl1 C51 H51B 109.2
Cl2 C51 Cl1 111.86(12)
Cl2 C51 H51A 109.2
Cl2 C51 H51B 109.2
H51A C51 H51B 107.9

loop_
_geom_bond_atom_site_label_1
_geom_bond_atom_site_label_2
_geom_bond_distance
S1 C1 1.7279(16)
S1 C4 1.7403(17)
P1 O1 1.5227(12)
P1 C6 1.7746(17)
P1 C27 1.8059(17)
P1 C33 1.7933(17)
O1 B1 1.643(2)
C1 C2 1.377(2)
C1 C39 1.466(2)
B1 C3 1.633(2)
B1 C9 1.656(2)
B1 C18 1.653(2)
S2 C5 1.7357(16)
S2 C8 1.7403(17)
C2 H2 0.9500
C2 C3 1.429(2)
C3 C4 1.391(2)
C4 C5 1.452(2)
C5 C6 1.383(2)
C6 C7 1.436(2)
C7 H7 0.9500
C7 C8 1.365(2)
C8 C45 1.470(2)
C9 C10 1.420(2)
C9 C14 1.420(2)
C10 C11 1.401(2)
C10 C15 1.514(2)
C11 H11 0.9500
C11 C12 1.393(2)
C12 C13 1.383(2)
C12 C16 1.514(2)
C13 H13 0.9500
C13 C14 1.398(2)
C14 C17 1.513(2)
C15 H15A 0.9800
C15 H15B 0.9800
C15 H15C 0.9800
C16 H16A 0.9800
C16 H16B 0.9800
C16 H16C 0.9800
C17 H17A 0.9800
C17 H17B 0.9800
C17 H17C 0.9800
C18 C19 1.425(2)
C18 C23 1.423(2)
C19 C20 1.395(2)
C19 C24 1.516(2)
C20 H20 0.9500
C20 C21 1.392(2)
C21 C22 1.386(2)
C21 C25 1.514(2)
C22 H22 0.9500
C22 C23 1.404(2)
C23 C26 1.516(2)
C24 H24A 0.9800
C24 H24B 0.9800
C24 H24C 0.9800
C25 H25A 0.9800
C25 H25B 0.9800
C25 H25C 0.9800
C26 H26A 0.9800
C26 H26B 0.9800
C26 H26C 0.9800
C27 C28 1.390(2)
C27 C32 1.396(2)
C28 H28 0.9500
C28 C29 1.390(2)
C29 H29 0.9500
C29 C30 1.381(3)
C30 H30 0.9500
C30 C31 1.389(3)
C31 H31 0.9500
C31 C32 1.388(3)
C32 H32 0.9500
C33 C34 1.401(2)
C33 C38 1.400(2)
C34 H34 0.9500
C34 C35 1.388(3)
C35 H35 0.9500
C35 C36 1.388(3)
C36 H36 0.9500
C36 C37 1.387(3)
C37 H37 0.9500
C37 C38 1.392(3)
C38 H38 0.9500
C39 C40 1.402(2)
C39 C44 1.404(2)
C40 H40 0.9500
C40 C41 1.389(2)
C41 H41 0.9500
C41 C42 1.389(3)
C42 H42 0.9500
C42 C43 1.391(3)
C43 H43 0.9500
C43 C44 1.389(2)
C44 H44 0.9500
C45 C46 1.398(2)
C45 C50 1.401(2)
C46 H46 0.9500
C46 C47 1.389(2)
C47 H47 0.9500
C47 C48 1.385(3)
C48 H48 0.9500
C48 C49 1.392(3)
C49 H49 0.9500
C49 C50 1.389(2)
C50 H50 0.9500
Cl1 C51 1.768(2)
Cl2 C51 1.761(2)
C51 H51A 0.9900
C51 H51B 0.9900

loop_
_geom_torsion_atom_site_label_1
_geom_torsion_atom_site_label_2
_geom_torsion_atom_site_label_3
_geom_torsion_atom_site_label_4
_geom_torsion
S1 C1 C2 C3 0.81(18)
S1 C1 C39 C40 -24.4(2)
S1 C1 C39 C44 153.95(14)
S1 C4 C5 S2 26.14(18)
S1 C4 C5 C6 -155.58(15)
P1 O1 B1 C3 73.80(15)
P1 O1 B1 C9 -170.75(11)
P1 O1 B1 C18 -51.37(17)
P1 C6 C7 C8 163.66(13)
P1 C27 C28 C29 -178.75(14)
P1 C27 C32 C31 178.75(16)
P1 C33 C34 C35 -175.61(14)
P1 C33 C38 C37 175.29(13)
O1 P1 C6 C5 -31.89(16)
O1 P1 C6 C7 164.92(13)
O1 P1 C27 C28 -22.97(17)
O1 P1 C27 C32 158.28(14)
O1 P1 C33 C34 90.99(15)
O1 P1 C33 C38 -85.52(15)
O1 B1 C3 C2 127.00(15)
O1 B1 C3 C4 -49.65(19)
O1 B1 C9 C10 166.71(13)
O1 B1 C9 C14 -15.0(2)
O1 B1 C18 C19 -61.02(17)
O1 B1 C18 C23 120.78(16)
C1 S1 C4 C3 0.01(13)
C1 S1 C4 C5 -175.19(13)
C1 C2 C3 B1 -177.98(14)
C1 C2 C3 C4 -0.8(2)
C1 C39 C40 C41 178.72(16)
C1 C39 C44 C43 -178.43(16)
B1 C3 C4 S1 177.45(12)
B1 C3 C4 C5 -8.1(3)
B1 C9 C10 C11 -178.02(15)
B1 C9 C10 C15 3.5(2)
B1 C9 C14 C13 176.42(16)
B1 C9 C14 C17 -4.3(3)
B1 C18 C19 C20 178.49(15)
B1 C18 C19 C24 -1.7(2)
B1 C18 C23 C22 -179.03(15)
B1 C18 C23 C26 2.6(3)
S2 C5 C6 P1 -165.85(9)
S2 C5 C6 C7 -1.07(18)
S2 C8 C45 C46 -20.6(2)
S2 C8 C45 C50 159.98(13)
C2 C1 C39 C40 159.62(17)
C2 C1 C39 C44 -22.0(3)
C2 C3 C4 S1 0.42(17)
C2 C3 C4 C5 174.85(16)
C3 B1 C9 C10 -83.25(17)
C3 B1 C9 C14 95.04(18)
C3 B1 C18 C19 -172.91(14)
C3 B1 C18 C23 8.9(2)
C3 C4 C5 S2 -148.10(15)
C3 C4 C5 C6 30.2(3)
C4 S1 C1 C2 -0.46(13)
C4 S1 C1 C39 -177.17(14)
C4 C5 C6 P1 15.7(3)
C4 C5 C6 C7 -179.48(16)
C5 S2 C8 C7 -2.54(13)
C5 S2 C8 C45 177.27(14)
C5 C6 C7 C8 -0.9(2)
C6 P1 O1 B1 -26.29(15)
C6 P1 C27 C28 -145.29(15)
C6 P1 C27 C32 35.96(17)
C6 P1 C33 C34 -142.14(14)
C6 P1 C33 C38 41.35(15)
C6 C7 C8 S2 2.38(18)
C6 C7 C8 C45 -177.42(16)
C7 C8 C45 C46 159.13(18)
C7 C8 C45 C50 -20.3(3)
C8 S2 C5 C4 -179.35(13)
C8 S2 C5 C6 2.05(13)
C8 C45 C46 C47 -179.21(16)
C8 C45 C50 C49 179.01(16)
C9 B1 C3 C2 11.0(2)
C9 B1 C3 C4 -165.64(15)
C9 B1 C18 C19 57.52(18)
C9 B1 C18 C23 -120.69(17)
C9 C10 C11 C12 0.6(3)
C10 C9 C14 C13 -5.2(2)
C10 C9 C14 C17 173.99(16)
C10 C11 C12 C13 -3.1(3)
C10 C11 C12 C16 178.18(17)
C11 C12 C13 C14 1.3(3)
C12 C13 C14 C9 3.0(3)
C12 C13 C14 C17 -176.31(16)
C14 C9 C10 C11 3.5(2)
C14 C9 C10 C15 -175.00(16)
C15 C10 C11 C12 179.23(16)
C16 C12 C13 C14 -179.95(17)
C18 B1 C3 C2 -119.42(17)
C18 B1 C3 C4 63.9(2)
C18 B1 C9 C10 51.79(19)
C18 B1 C9 C14 -129.93(16)
C18 C19 C20 C21 0.6(3)
C19 C18 C23 C22 2.7(2)
C19 C18 C23 C26 -175.61(15)
C19 C20 C21 C22 2.3(3)
C19 C20 C21 C25 -177.38(16)
C20 C21 C22 C23 -2.7(3)
C21 C22 C23 C18 0.1(3)
C21 C22 C23 C26 178.64(15)
C23 C18 C19 C20 -3.1(2)
C23 C18 C19 C24 176.66(15)
C24 C19 C20 C21 -179.17(16)
C25 C21 C22 C23 176.99(16)
C27 P1 O1 B1 -144.20(13)
C27 P1 C6 C5 87.37(15)
C27 P1 C6 C7 -75.83(15)
C27 P1 C33 C34 -28.63(16)
C27 P1 C33 C38 154.86(13)
C27 C28 C29 C30 0.0(3)
C28 C27 C32 C31 0.0(3)
C28 C29 C30 C31 0.0(3)
C29 C30 C31 C32 0.0(3)
C30 C31 C32 C27 0.0(3)
C32 C27 C28 C29 0.0(3)
C33 P1 O1 B1 97.60(14)
C33 P1 C6 C5 -159.23(14)
C33 P1 C6 C7 37.57(16)
C33 P1 C27 C28 100.21(15)
C33 P1 C27 C32 -78.54(16)
C33 C34 C35 C36 -0.1(3)
C34 C33 C38 C37 -1.2(2)
C34 C35 C36 C37 -0.4(3)
C35 C36 C37 C38 0.1(3)
C36 C37 C38 C33 0.7(3)
C38 C33 C34 C35 0.9(3)
C39 C1 C2 C3 177.13(16)
C39 C40 C41 C42 -0.1(3)
C40 C39 C44 C43 0.0(3)
C40 C41 C42 C43 -0.5(3)
C41 C42 C43 C44 0.8(3)
C42 C43 C44 C39 -0.6(3)
C44 C39 C40 C41 0.3(3)
C45 C46 C47 C48 0.3(3)
C46 C45 C50 C49 -0.4(3)
C46 C47 C48 C49 -0.5(3)
C47 C48 C49 C50 0.3(3)
C48 C49 C50 C45 0.1(3)
C50 C45 C46 C47 0.2(3)
